data_7008132
loop_
_publ_author_name
'Kurz, Philipp'
'Rattat, Dirk'
'Angst, Daniela'
'Schmalle, Helmut'
'Spingler, Bernhard'
'Alberto, Roger'
'Berke, Heinz'
'Beck, Wolfgang'

_publ_section_title
;
 The chemistry of the fac-[Re(CO)2(NO)]2+ fragment in aqueous solution.
;
_journal_issue 4
_journal_name_full 'Dalton transactions (Cambridge, England : 2003)'
_journal_page_first 804
_journal_page_last 810
_journal_paper_doi 10.1039/b417425a
_journal_year 2005
_chemical_formula_sum 'C6 H12 N5 O12 Re'
_chemical_formula_weight 532.41
_chemical_name_systematic
;
?
;
_space_group_IT_number 61
_symmetry_cell_setting orthorhombic
_symmetry_space_group_name_Hall '-P 2ac 2ab'
_symmetry_space_group_name_H-M 'P b c a'
_atom_sites_solution_hydrogens geom
_atom_sites_solution_primary direct
_atom_sites_solution_secondary difmap
_audit_creation_method SHELXL-97
_cell_angle_alpha 90.00
_cell_angle_beta 90.00
_cell_angle_gamma 90.00
_cell_formula_units_Z 8
_cell_length_a 10.6351(5)
_cell_length_b 10.8432(4)
_cell_length_c 26.8375(13)
_cell_measurement_reflns_used 8000
_cell_measurement_temperature 183(2)
_cell_volume 3094.9(2)
_computing_cell_refinement 'IPDS (Stoe,1999)'
_computing_data_collection 'IPDS (Stoe,1999)'
_computing_data_reduction 'X-RED (Stoe,1999)'
_computing_molecular_graphics 'ORTEP-3 (Farrugia,1997)'
_computing_publication_material 'SHELXL-97 (Sheldrick, 1997)'
_computing_structure_refinement 'SHELXL-97 (Sheldrick, 1997)'
_computing_structure_solution 'SIR-97 (Altomare, 1999)'
_diffrn_ambient_temperature 183(2)
_diffrn_measured_fraction_theta_full 0.999
_diffrn_measured_fraction_theta_max 0.999
_diffrn_measurement_device_type 'Stoe IPDS'
_diffrn_measurement_method '/f oscillation scan'
_diffrn_radiation_monochromator graphite
_diffrn_radiation_source 'fine-focus sealed tube'
_diffrn_radiation_type MoK\a
_diffrn_radiation_wavelength 0.71073
_diffrn_reflns_av_R_equivalents 0.1069
_diffrn_reflns_av_sigmaI/netI 0.0616
_diffrn_reflns_limit_h_max 14
_diffrn_reflns_limit_h_min -13
_diffrn_reflns_limit_k_max 12
_diffrn_reflns_limit_k_min -14
_diffrn_reflns_limit_l_max 35
_diffrn_reflns_limit_l_min -35
_diffrn_reflns_number 19633
_diffrn_reflns_theta_full 28.28
_diffrn_reflns_theta_max 28.28
_diffrn_reflns_theta_min 2.79
_diffrn_standards_interval_count 'every image'
_diffrn_standards_interval_time 6
_diffrn_standards_number 50-200
_exptl_absorpt_coefficient_mu 7.927
_exptl_absorpt_correction_T_max 0.5018
_exptl_absorpt_correction_T_min 0.3356
_exptl_absorpt_correction_type numerical
_exptl_crystal_colour yellow
_exptl_crystal_density_diffrn 2.285
_exptl_crystal_density_method 'not measured'
_exptl_crystal_description block
_exptl_crystal_F_000 2032
_exptl_crystal_size_max 0.15
_exptl_crystal_size_mid 0.15
_exptl_crystal_size_min 0.09
_refine_diff_density_max 3.539
_refine_diff_density_min -0.975
_refine_diff_density_rms 0.240
_refine_ls_extinction_method none
_refine_ls_goodness_of_fit_ref 0.969
_refine_ls_hydrogen_treatment constr
_refine_ls_matrix_type full
_refine_ls_number_parameters 221
_refine_ls_number_reflns 3839
_refine_ls_number_restraints 0
_refine_ls_restrained_S_all 0.969
_refine_ls_R_factor_all 0.0666
_refine_ls_R_factor_gt 0.0489
_refine_ls_shift/su_max 0.001
_refine_ls_shift/su_mean 0.000
_refine_ls_structure_factor_coef Fsqd
_refine_ls_weighting_details 'calc w=1/[\s^2^(Fo^2^)+(0.0594P)^2^+0.0000P] where P=(Fo^2^+2Fc^2^)/3'
_refine_ls_weighting_scheme calc
_refine_ls_wR_factor_gt 0.0980
_refine_ls_wR_factor_ref 0.1039
_reflns_number_gt 2770
_reflns_number_total 3839
_reflns_threshold_expression >2sigma(I)
_cod_data_source_file b417425a.txt
_cod_data_source_block pk130504
_cod_original_sg_symbol_H-M Pbca
_cod_database_code 7008132

loop_
_symmetry_equiv_pos_as_xyz
'x, y, z'
'-x+1/2, -y, z+1/2'
'x+1/2, -y+1/2, -z'
'-x, y+1/2, -z+1/2'
'-x, -y, -z'
'x-1/2, y, -z-1/2'
'-x-1/2, y-1/2, z'
'x, -y-1/2, z-1/2'

loop_
_atom_site_label
_atom_site_type_symbol
_atom_site_fract_x
_atom_site_fract_y
_atom_site_fract_z
_atom_site_U_iso_or_equiv
_atom_site_adp_type
_atom_site_occupancy
_atom_site_symmetry_multiplicity
_atom_site_calc_flag
_atom_site_refinement_flags
_atom_site_disorder_assembly
_atom_site_disorder_group
Re1 Re 0.04349(2) 0.22949(2) -0.073918(8) 0.02783(10) Uani 1 1 d . . .
C2 C -0.0394(7) 0.3363(6) -0.0249(2) 0.0328(14) Uani 1 1 d . . .
C3 C 0.2031(7) 0.3228(7) -0.0660(2) 0.0360(14) Uani 1 1 d . . .
C10 C 0.1284(9) 0.0370(8) 0.2035(3) 0.0454(18) Uani 1 1 d . . .
H10A H 0.1595 0.0345 0.2370 0.054 Uiso 1 1 calc R . .
H10B H 0.1928 0.0092 0.1811 0.054 Uiso 1 1 calc R . .
H10C H 0.0563 -0.0157 0.2006 0.054 Uiso 1 1 calc R . .
C11 C -0.0088(8) 0.2091(7) 0.2242(3) 0.0414(16) Uani 1 1 d . . .
H11A H 0.0166 0.1968 0.2582 0.050 Uiso 1 1 calc R . .
H11B H -0.0842 0.1631 0.2178 0.050 Uiso 1 1 calc R . .
H11C H -0.0242 0.2952 0.2186 0.050 Uiso 1 1 calc R . .
C12 C 0.2041(7) 0.2493(8) 0.1963(3) 0.0438(17) Uani 1 1 d . . .
H12A H 0.2706 0.2214 0.1749 0.053 Uiso 1 1 calc R . .
H12B H 0.2322 0.2476 0.2303 0.053 Uiso 1 1 calc R . .
H12C H 0.1812 0.3321 0.1874 0.053 Uiso 1 1 calc R . .
C13 C 0.0472(9) 0.1715(7) 0.1377(3) 0.048(2) Uani 1 1 d . . .
H13A H -0.0217 0.1154 0.1334 0.058 Uiso 1 1 calc R . .
H13B H 0.1146 0.1487 0.1158 0.058 Uiso 1 1 calc R . .
H13C H 0.0201 0.2538 0.1301 0.058 Uiso 1 1 calc R . .
N1 N 0.0904(6) 0.1297(5) -0.0226(2) 0.0355(13) Uani 1 1 d . . .
N2 N 0.0137(6) 0.4485(5) -0.1442(2) 0.0331(12) Uani 1 1 d . . .
N3 N 0.1859(6) 0.1437(6) -0.1656(2) 0.0344(12) Uani 1 1 d . . .
N4 N -0.2267(5) 0.1245(5) -0.0759(2) 0.0314(11) Uani 1 1 d . . .
N10 N 0.0921(6) 0.1662(5) 0.1905(2) 0.0321(12) Uani 1 1 d . . .
O1 O 0.1197(6) 0.0699(5) 0.01145(19) 0.0467(13) Uani 1 1 d . . .
O2 O -0.0864(6) 0.3958(6) 0.0042(2) 0.0501(14) Uani 1 1 d . . .
O3 O 0.2950(6) 0.3721(6) -0.0609(2) 0.0514(14) Uani 1 1 d . . .
O4 O -0.0215(5) 0.3327(4) -0.13441(17) 0.0326(10) Uani 1 1 d . . .
O5 O 0.0810(6) 0.5039(5) -0.1152(2) 0.0438(12) Uani 1 1 d . . .
O6 O -0.0276(6) 0.4909(5) -0.18308(19) 0.0452(14) Uani 1 1 d . . .
O7 O 0.1110(5) 0.1083(4) -0.12953(17) 0.0341(10) Uani 1 1 d . . .
O8 O 0.2312(6) 0.2476(5) -0.1646(2) 0.0485(14) Uani 1 1 d . . .
O9 O 0.2037(6) 0.0691(6) -0.1991(2) 0.0506(14) Uani 1 1 d . . .
O10 O -0.1131(4) 0.1227(5) -0.09608(17) 0.0349(10) Uani 1 1 d . . .
O11 O -0.2510(6) 0.2007(6) -0.0443(2) 0.0520(15) Uani 1 1 d . . .
O12 O -0.3014(6) 0.0481(6) -0.0920(2) 0.0472(13) Uani 1 1 d . . .

loop_
_atom_site_aniso_label
_atom_site_aniso_U_11
_atom_site_aniso_U_22
_atom_site_aniso_U_33
_atom_site_aniso_U_23
_atom_site_aniso_U_13
_atom_site_aniso_U_12
Re1 0.02803(14) 0.02875(14) 0.02670(13) -0.00062(9) -0.00029(9) -0.00416(10)
C2 0.037(3) 0.026(3) 0.036(3) -0.005(2) 0.000(3) -0.007(3)
C3 0.035(4) 0.035(4) 0.038(3) 0.004(3) -0.001(3) -0.008(3)
C10 0.053(5) 0.038(4) 0.045(4) 0.007(3) -0.003(4) 0.007(4)
C11 0.033(3) 0.038(4) 0.054(4) 0.005(3) 0.004(3) 0.001(3)
C12 0.031(3) 0.047(5) 0.054(4) 0.000(3) -0.003(3) -0.001(3)
C13 0.075(6) 0.035(4) 0.035(3) 0.004(3) -0.017(4) 0.005(4)
N1 0.040(3) 0.023(3) 0.043(3) -0.006(2) 0.004(3) -0.002(3)
N2 0.036(3) 0.026(3) 0.037(3) 0.002(2) 0.005(2) 0.004(2)
N3 0.028(3) 0.041(3) 0.034(3) -0.004(2) 0.006(2) 0.000(3)
N4 0.028(3) 0.032(3) 0.034(2) 0.006(2) -0.005(2) -0.004(2)
N10 0.037(3) 0.025(3) 0.035(3) 0.001(2) -0.006(2) 0.004(2)
O1 0.060(4) 0.040(3) 0.041(3) 0.011(2) -0.013(3) -0.003(3)
O2 0.054(3) 0.049(3) 0.047(3) -0.018(2) 0.008(3) -0.006(3)
O3 0.041(3) 0.061(4) 0.052(3) -0.002(3) -0.005(2) -0.020(3)
O4 0.040(3) 0.021(2) 0.037(2) 0.0025(17) -0.0083(19) -0.0047(19)
O5 0.046(3) 0.029(3) 0.056(3) -0.001(2) -0.004(3) -0.007(2)
O6 0.061(4) 0.036(3) 0.039(3) 0.004(2) 0.002(2) 0.011(3)
O7 0.036(3) 0.028(2) 0.038(2) -0.0029(18) 0.006(2) -0.002(2)
O8 0.050(3) 0.046(4) 0.049(3) -0.001(2) 0.013(3) -0.011(3)
O9 0.059(4) 0.051(3) 0.042(3) -0.014(2) 0.011(3) 0.000(3)
O10 0.027(3) 0.040(3) 0.037(2) -0.0053(19) 0.0019(19) -0.012(2)
O11 0.038(3) 0.060(4) 0.058(3) -0.022(3) 0.016(3) -0.003(3)
O12 0.040(3) 0.054(3) 0.048(3) -0.004(2) -0.004(2) -0.014(3)

loop_
_atom_type_symbol
_atom_type_description
_atom_type_scat_dispersion_real
_atom_type_scat_dispersion_imag
_atom_type_scat_source
C C 0.0033 0.0016 'International Tables Vol C Tables 4.2.6.8 and 6.1.1.4'
H H 0.0000 0.0000 'International Tables Vol C Tables 4.2.6.8 and 6.1.1.4'
N N 0.0061 0.0033 'International Tables Vol C Tables 4.2.6.8 and 6.1.1.4'
O O 0.0106 0.0060 'International Tables Vol C Tables 4.2.6.8 and 6.1.1.4'
Re Re -1.0185 7.2310 'International Tables Vol C Tables 4.2.6.8 and 6.1.1.4'

loop_
_geom_angle_atom_site_label_1
_geom_angle_atom_site_label_2
_geom_angle_atom_site_label_3
_geom_angle
_geom_angle_site_symmetry_1
_geom_angle_site_symmetry_3
_geom_angle_publ_flag
N1 Re1 C2 88.1(3) . . ?
N1 Re1 C3 89.3(3) . . ?
C2 Re1 C3 90.7(3) . . ?
N1 Re1 O4 175.2(2) . . ?
C2 Re1 O4 93.2(2) . . ?
C3 Re1 O4 95.3(2) . . ?
N1 Re1 O10 95.9(2) . . ?
C2 Re1 O10 99.1(2) . . ?
C3 Re1 O10 169.1(2) . . ?
O4 Re1 O10 79.31(19) . . ?
N1 Re1 O7 94.1(2) . . ?
C2 Re1 O7 173.1(2) . . ?
C3 Re1 O7 95.8(3) . . ?
O4 Re1 O7 84.07(19) . . ?
O10 Re1 O7 74.25(19) . . ?
O2 C2 Re1 178.2(7) . . ?
O3 C3 Re1 177.7(7) . . ?
O1 N1 Re1 177.2(5) . . ?
O5 N2 O6 124.9(6) . . ?
O5 N2 O4 120.2(6) . . ?
O6 N2 O4 114.9(6) . . ?
O9 N3 O8 124.3(6) . . ?
O9 N3 O7 116.3(6) . . ?
O8 N3 O7 119.4(5) . . ?
O11 N4 O12 124.7(6) . . ?
O11 N4 O10 119.4(6) . . ?
O12 N4 O10 115.8(6) . . ?
C11 N10 C10 109.9(6) . . ?
C11 N10 C13 109.6(6) . . ?
C10 N10 C13 109.8(6) . . ?
C11 N10 C12 108.9(6) . . ?
C10 N10 C12 109.5(6) . . ?
C13 N10 C12 109.1(6) . . ?
N2 O4 Re1 124.3(4) . . ?
N3 O7 Re1 123.1(4) . . ?
N4 O10 Re1 126.5(4) . . ?

loop_
_geom_bond_atom_site_label_1
_geom_bond_atom_site_label_2
_geom_bond_distance
_geom_bond_site_symmetry_2
_geom_bond_publ_flag
Re1 N1 1.820(6) . ?
Re1 C2 1.961(7) . ?
Re1 C3 1.987(7) . ?
Re1 O4 2.089(4) . ?
Re1 O10 2.114(5) . ?
Re1 O7 2.114(5) . ?
C2 O2 1.131(9) . ?
C3 O3 1.123(9) . ?
C10 N10 1.494(9) . ?
C11 N10 1.478(10) . ?
C12 N10 1.502(10) . ?
C13 N10 1.496(8) . ?
N1 O1 1.164(8) . ?
N2 O5 1.216(8) . ?
N2 O6 1.222(8) . ?
N2 O4 1.336(7) . ?
N3 O9 1.223(8) . ?
N3 O8 1.226(8) . ?
N3 O7 1.312(7) . ?
N4 O11 1.212(8) . ?
N4 O12 1.227(8) . ?
N4 O10 1.324(7) . ?

loop_
_geom_torsion_atom_site_label_1
_geom_torsion_atom_site_label_2
_geom_torsion_atom_site_label_3
_geom_torsion_atom_site_label_4
_geom_torsion
_geom_torsion_site_symmetry_1
_geom_torsion_site_symmetry_2
_geom_torsion_site_symmetry_3
_geom_torsion_site_symmetry_4
_geom_torsion_publ_flag
N1 Re1 C2 O2 -3(21) . . . . ?
C3 Re1 C2 O2 -93(21) . . . . ?
O4 Re1 C2 O2 172(21) . . . . ?
O10 Re1 C2 O2 92(21) . . . . ?
O7 Re1 C2 O2 105(21) . . . . ?
N1 Re1 C3 O3 25(17) . . . . ?
C2 Re1 C3 O3 114(17) . . . . ?
O4 Re1 C3 O3 -153(17) . . . . ?
O10 Re1 C3 O3 -93(17) . . . . ?
O7 Re1 C3 O3 -69(17) . . . . ?
C2 Re1 N1 O1 -22(13) . . . . ?
C3 Re1 N1 O1 69(13) . . . . ?
O4 Re1 N1 O1 -128(12) . . . . ?
O10 Re1 N1 O1 -121(13) . . . . ?
O7 Re1 N1 O1 165(13) . . . . ?
O5 N2 O4 Re1 -5.3(9) . . . . ?
O6 N2 O4 Re1 175.2(5) . . . . ?
N1 Re1 O4 N2 172(3) . . . . ?
C2 Re1 O4 N2 66.5(5) . . . . ?
C3 Re1 O4 N2 -24.5(5) . . . . ?
O10 Re1 O4 N2 165.1(5) . . . . ?
O7 Re1 O4 N2 -119.8(5) . . . . ?
O9 N3 O7 Re1 -170.1(5) . . . . ?
O8 N3 O7 Re1 8.5(9) . . . . ?
N1 Re1 O7 N3 -129.1(5) . . . . ?
C2 Re1 O7 N3 122.2(19) . . . . ?
C3 Re1 O7 N3 -39.4(5) . . . . ?
O4 Re1 O7 N3 55.4(5) . . . . ?
O10 Re1 O7 N3 135.9(5) . . . . ?
O11 N4 O10 Re1 6.9(9) . . . . ?
O12 N4 O10 Re1 -174.6(5) . . . . ?
N1 Re1 O10 N4 81.9(5) . . . . ?
C2 Re1 O10 N4 -7.1(5) . . . . ?
C3 Re1 O10 N4 -160.0(13) . . . . ?
O4 Re1 O10 N4 -98.7(5) . . . . ?
O7 Re1 O10 N4 174.5(5) . . . . ?
